data_7056268
loop_
_publ_author_name
'Konarev, Dmitri V.'
'Troyanov, Sergey I.'
'Otsuka, Akihiro'
'Yamochi, Hideki'
'Saito, Gunzi'
'Lyubovskaya, Rimma N.'

_publ_section_title
;
 Fullerene C60 dianion salt,
 (Me4N+)2(C602&#x2212;)&#x00B7;(TPC)2&#x00B7;2C6H4Cl2, where TPC is
 triptycene, obtained by a multicomponent approach
;
_journal_name_full 'New J. Chem.'
_journal_paper_doi 10.1039/C7NJ01096F
_journal_year 2017
_chemical_formula_sum 'C120 H60 Cl4 N2'
_chemical_formula_weight 1671.50
_space_group_crystal_system orthorhombic
_space_group_IT_number 60
_space_group_name_Hall '-P 2n 2ab'
_space_group_name_H-M_alt 'P b c n'
_symmetry_space_group_name_Hall '-P 2n 2ab'
_symmetry_space_group_name_H-M 'P b c n'
_atom_sites_solution_hydrogens geom
_atom_sites_solution_secondary difmap
_audit_creation_method SHELXL-2014/7
_audit_update_record
;
2017-03-22 deposited with the CCDC.
2017-05-11 downloaded from the CCDC.
;
_cell_angle_alpha 90
_cell_angle_beta 90
_cell_angle_gamma 90
_cell_formula_units_Z 4
_cell_length_a 24.182(2)
_cell_length_b 17.7180(10)
_cell_length_c 17.9290(10)
_cell_measurement_reflns_used 26000
_cell_measurement_temperature 100(2)
_cell_measurement_theta_max 32
_cell_measurement_theta_min 5
_cell_volume 7681.8(9)
_computing_cell_refinement XDS
_computing_data_collection XDS
_computing_data_reduction XDS
_computing_structure_refinement 'SHELXL-2014/7 (Sheldrick, 2014)'
_computing_structure_solution SHELXD
_diffrn_ambient_temperature 100(2)
_diffrn_measured_fraction_theta_full 0.995
_diffrn_measured_fraction_theta_max 0.988
_diffrn_measurement_device_type MAR225
_diffrn_measurement_method CCD
_diffrn_radiation_type synchrotron
_diffrn_radiation_wavelength 0.895
_diffrn_reflns_av_R_equivalents 0.1702
_diffrn_reflns_av_unetI/netI 0.0916
_diffrn_reflns_Laue_measured_fraction_full 0.995
_diffrn_reflns_Laue_measured_fraction_max 0.988
_diffrn_reflns_limit_h_max 31
_diffrn_reflns_limit_h_min -31
_diffrn_reflns_limit_k_max 22
_diffrn_reflns_limit_k_min -22
_diffrn_reflns_limit_l_max 22
_diffrn_reflns_limit_l_min -22
_diffrn_reflns_number 110058
_diffrn_reflns_point_group_measured_fraction_full 0.995
_diffrn_reflns_point_group_measured_fraction_max 0.988
_diffrn_reflns_theta_full 32.450
_diffrn_reflns_theta_max 35.527
_diffrn_reflns_theta_min 2.295
_diffrn_source 'BL 14.3 PSF, BESSY, Berlin, Germany'
_exptl_absorpt_coefficient_mu 0.396
_exptl_absorpt_correction_type none
_exptl_crystal_colour brown
_exptl_crystal_density_diffrn 1.445
_exptl_crystal_description plate
_exptl_crystal_F_000 3448
_exptl_crystal_recrystallization_method 'Re-crystallisation from solvent: o-dichlorobenzene'
_exptl_crystal_size_max 0.040
_exptl_crystal_size_mid 0.040
_exptl_crystal_size_min 0.010
_refine_diff_density_max 0.849
_refine_diff_density_min -1.080
_refine_diff_density_rms 0.129
_refine_ls_extinction_coef 0.0073(7)
_refine_ls_extinction_expression Fc^*^=kFc[1+0.001xFc^2^\l^3^/sin(2\q)]^-1/4^
_refine_ls_extinction_method 'SHELXL-2014/7 (Sheldrick 2014'
_refine_ls_goodness_of_fit_ref 1.013
_refine_ls_hydrogen_treatment constr
_refine_ls_matrix_type full
_refine_ls_number_parameters 707
_refine_ls_number_reflns 8707
_refine_ls_number_restraints 702
_refine_ls_restrained_S_all 0.983
_refine_ls_R_factor_all 0.1939
_refine_ls_R_factor_gt 0.1289
_refine_ls_shift/su_max 0.040
_refine_ls_shift/su_mean 0.003
_refine_ls_structure_factor_coef Fsqd
_refine_ls_weighting_details 'w=1/[\s^2^(Fo^2^)+(0.1500P)^2^+50.0000P] where P=(Fo^2^+2Fc^2^)/3'
_refine_ls_weighting_scheme calc
_refine_ls_wR_factor_gt 0.3256
_refine_ls_wR_factor_ref 0.3600
_reflns_Friedel_coverage 0.000
_reflns_number_gt 4947
_reflns_number_total 8707
_reflns_threshold_expression 'I > 2\s(I)'
_cod_data_source_file c7nj01096f2.cif
_cod_data_source_block kon16311
_cod_database_code 7056268
_shelx_shelxl_version_number 2014/7
_shelx_space_group_comment
;
The symmetry employed for this shelxl refinement is uniquely defined
by the following loop, which should always be used as a source of
symmetry information in preference to the above space-group names.
They are only intended as comments.
;
_shelx_estimated_absorpt_t_min 0.991
_shelx_estimated_absorpt_t_max 0.998

loop_
_space_group_symop_operation_xyz
'x, y, z'
'-x+1/2, -y+1/2, z+1/2'
'-x, y, -z+1/2'
'x+1/2, -y+1/2, -z'
'-x, -y, -z'
'x-1/2, y-1/2, -z-1/2'
'x, -y, z-1/2'
'-x-1/2, y-1/2, z'

loop_
_atom_site_label
_atom_site_type_symbol
_atom_site_fract_x
_atom_site_fract_y
_atom_site_fract_z
_atom_site_U_iso_or_equiv
_atom_site_adp_type
_atom_site_occupancy
_atom_site_site_symmetry_order
_atom_site_calc_flag
_atom_site_refinement_flags_posn
_atom_site_refinement_flags_adp
_atom_site_refinement_flags_occupancy
_atom_site_disorder_assembly
_atom_site_disorder_group
C61 C 0.1951(2) 0.3765(3) -0.0365(3) 0.0236(11) Uani 1 1 d . . . . .
C62 C 0.1934(3) 0.3792(3) -0.1151(3) 0.0293(13) Uani 1 1 d . . . . .
H62 H 0.1593 0.3745 -0.1411 0.035 Uiso 1 1 calc R U . . .
C63 C 0.2432(3) 0.3888(3) -0.1538(3) 0.0329(14) Uani 1 1 d . . . . .
H63 H 0.2426 0.3912 -0.2067 0.039 Uiso 1 1 calc R U . . .
C64 C 0.2936(3) 0.3949(4) -0.1164(3) 0.0361(14) Uani 1 1 d . . . . .
H64 H 0.3270 0.4012 -0.1436 0.043 Uiso 1 1 calc R U . . .
C65 C 0.2947(3) 0.3918(3) -0.0386(3) 0.0305(13) Uani 1 1 d . . . . .
H65 H 0.3288 0.3962 -0.0127 0.037 Uiso 1 1 calc R U . . .
C66 C 0.2458(2) 0.3823(3) 0.0009(3) 0.0262(12) Uani 1 1 d . . . . .
C67 C 0.2388(2) 0.3794(3) 0.0854(3) 0.0278(12) Uani 1 1 d . . . . .
H67 H 0.2746 0.3831 0.1129 0.033 Uiso 1 1 calc R U . . .
C68 C 0.1987(2) 0.4426(3) 0.1046(3) 0.0286(12) Uani 1 1 d . . . . .
C69 C 0.2088(3) 0.5011(4) 0.1537(3) 0.0365(14) Uani 1 1 d . . . . .
H69 H 0.2432 0.5045 0.1790 0.044 Uiso 1 1 calc R U . . .
C70 C 0.1676(3) 0.5550(4) 0.1655(4) 0.0454(17) Uani 1 1 d . . . . .
H70 H 0.1736 0.5951 0.1997 0.054 Uiso 1 1 calc R U . . .
C71 C 0.1181(3) 0.5500(4) 0.1274(4) 0.0433(16) Uani 1 1 d . . . . .
H71 H 0.0903 0.5870 0.1355 0.052 Uiso 1 1 calc R U . . .
C72 C 0.1083(2) 0.4919(4) 0.0776(3) 0.0344(14) Uani 1 1 d . . . . .
H72 H 0.0743 0.4893 0.0513 0.041 Uiso 1 1 calc R U . . .
C73 C 0.1490(2) 0.4374(3) 0.0664(3) 0.0277(12) Uani 1 1 d . . . . .
C74 C 0.1458(2) 0.3694(3) 0.0147(3) 0.0272(12) Uani 1 1 d . . . . .
H74 H 0.1098 0.3656 -0.0125 0.033 Uiso 1 1 calc R U . . .
C75 C 0.1573(2) 0.3019(3) 0.0647(3) 0.0261(12) Uani 1 1 d . . . . .
C76 C 0.2071(2) 0.3068(3) 0.1025(3) 0.0274(12) Uani 1 1 d . . . . .
C77 C 0.2230(3) 0.2509(4) 0.1526(3) 0.0352(14) Uani 1 1 d . . . . .
H77 H 0.2569 0.2547 0.1790 0.042 Uiso 1 1 calc R U . . .
C78 C 0.1880(3) 0.1890(4) 0.1632(4) 0.0462(18) Uani 1 1 d . . . . .
H78 H 0.1982 0.1503 0.1972 0.055 Uiso 1 1 calc R U . . .
C79 C 0.1387(3) 0.1839(4) 0.1248(4) 0.0417(16) Uani 1 1 d . . . . .
H79 H 0.1157 0.1411 0.1322 0.050 Uiso 1 1 calc R U . . .
C80 C 0.1223(3) 0.2397(4) 0.0757(3) 0.0328(13) Uani 1 1 d . . . . .
H80 H 0.0880 0.2360 0.0500 0.039 Uiso 1 1 calc R U . . .
N1 N 0.7159(2) 0.8568(3) 0.0606(4) 0.0445(14) Uani 1 1 d . . . . .
C81 C 0.7649(4) 0.8757(6) 0.0140(6) 0.079(3) Uani 1 1 d . . . . .
H81A H 0.7546 0.9137 -0.0231 0.119 Uiso 1 1 calc R U . . .
H81B H 0.7780 0.8301 -0.0114 0.119 Uiso 1 1 calc R U . . .
H81C H 0.7944 0.8956 0.0459 0.119 Uiso 1 1 calc R U . . .
C82 C 0.7346(5) 0.8093(6) 0.1230(6) 0.085(3) Uani 1 1 d . . . . .
H82A H 0.7657 0.8338 0.1482 0.127 Uiso 1 1 calc R U . . .
H82B H 0.7464 0.7600 0.1038 0.127 Uiso 1 1 calc R U . . .
H82C H 0.7042 0.8023 0.1584 0.127 Uiso 1 1 calc R U . . .
C83 C 0.6924(4) 0.9278(5) 0.0860(7) 0.082(3) Uani 1 1 d . . . . .
H83A H 0.6597 0.9177 0.1167 0.122 Uiso 1 1 calc R U . . .
H83B H 0.6818 0.9584 0.0428 0.122 Uiso 1 1 calc R U . . .
H83C H 0.7199 0.9551 0.1157 0.122 Uiso 1 1 calc R U . . .
C84 C 0.6748(4) 0.8142(5) 0.0136(6) 0.069(3) Uani 1 1 d . . . . .
H84A H 0.6437 0.7979 0.0448 0.104 Uiso 1 1 calc R U . . .
H84B H 0.6928 0.7698 -0.0083 0.104 Uiso 1 1 calc R U . . .
H84C H 0.6612 0.8470 -0.0264 0.104 Uiso 1 1 calc R U . . .
Cl1 Cl 0.5094(4) 0.8822(5) 0.0255(3) 0.0217(12) Uani 0.515(4) 1 d . U P A 1
Cl1B Cl 0.5134(5) 0.8597(4) 0.0259(4) 0.0087(15) Uiso 0.265(2) 1 d . . P A 1
Cl2 Cl 0.54359(9) 1.01054(13) 0.13652(12) 0.0438(7) Uani 0.781(6) 1 d . . P A 1
C01 C 0.5371(3) 0.8579(6) 0.1140(4) 0.0322(18) Uani 0.781(6) 1 d . . P A 1
C02 C 0.5507(3) 0.9164(5) 0.1626(4) 0.0318(18) Uani 0.781(6) 1 d . . P A 1
C03 C 0.5725(5) 0.9008(7) 0.2321(5) 0.056(3) Uani 0.781(6) 1 d . . P A 1
H03 H 0.5827 0.9402 0.2653 0.067 Uiso 0.781(6) 1 calc R U P A 1
C04 C 0.5790(6) 0.8237(8) 0.2522(6) 0.075(4) Uani 0.781(6) 1 d . . P A 1
H04 H 0.5935 0.8109 0.2998 0.090 Uiso 0.781(6) 1 calc R U P A 1
C05 C 0.5644(6) 0.7678(7) 0.2034(6) 0.074(4) Uani 0.781(6) 1 d . . P A 1
H05 H 0.5685 0.7167 0.2184 0.088 Uiso 0.781(6) 1 calc R U P A 1
C06 C 0.5446(4) 0.7828(7) 0.1347(6) 0.053(3) Uani 0.781(6) 1 d . . P A 1
H06 H 0.5360 0.7430 0.1012 0.063 Uiso 0.781(6) 1 calc R U P A 1
Cl1A Cl 0.5250(5) 0.8786(17) 0.0221(7) 0.014(3) Uiso 0.175(5) 1 d . . P A 2
Cl2A Cl 0.5494(5) 0.7372(6) 0.1321(5) 0.035(3) Uani 0.154(4) 1 d . . P A 2
Cl2C Cl 0.5137(15) 0.814(2) 0.030(2) 0.038(8) Uiso 0.0439(12) 1 d . . P A 2
Cl2D Cl 0.5136(8) 0.9144(12) 0.0276(10) 0.010 Uiso 0.0658(18) 1 d . U P A 2
C01A C 0.5404(9) 0.8887(10) 0.1140(9) 0.036(10) Uiso 0.219(6) 1 d G . P A 2
C02A C 0.5571(11) 0.8303(8) 0.1606(13) 0.054(9) Uiso 0.219(6) 1 d G . P A 2
C03A C 0.5787(11) 0.8465(11) 0.2307(12) 0.039(9) Uiso 0.219(6) 1 d G . P A 2
H03A H 0.5901 0.8066 0.2625 0.047 Uiso 0.219(6) 1 calc R U P A 2
C04A C 0.5837(10) 0.9210(13) 0.2541(9) 0.049(10) Uiso 0.219(6) 1 d G . P A 2
H04A H 0.5985 0.9320 0.3019 0.059 Uiso 0.219(6) 1 calc R U P A 2
C05A C 0.5670(8) 0.9793(9) 0.2074(9) 0.041(7) Uiso 0.219(6) 1 d G . P A 2
H05A H 0.5703 1.0302 0.2234 0.050 Uiso 0.219(6) 1 calc R U P A 2
C06A C 0.5453(6) 0.9632(9) 0.1374(8) 0.003(3) Uiso 0.219(6) 1 d G . P A 2
H06A H 0.5339 1.0031 0.1055 0.004 Uiso 0.219(6) 1 calc R U P A 2
C1 C 0.5189(2) 0.56993(12) 0.2798(3) 0.031(3) Uani 0.5 1 d G U P B -1
C2 C 0.4680(2) 0.56830(12) 0.2361(3) 0.034(4) Uani 0.5 1 d G U P B -1
C3 C 0.48321(19) 0.55021(14) 0.1599(2) 0.036(4) Uani 0.5 1 d G U P B -1
C4 C 0.54252(18) 0.53999(15) 0.1562(2) 0.033(3) Uani 0.5 1 d G U P B -1
C5 C 0.56444(19) 0.55236(14) 0.2316(2) 0.030(3) Uani 0.5 1 d G U P B -1
C6 C 0.60818(17) 0.50809(18) 0.2571(2) 0.031(3) Uani 0.5 1 d G U P B -1
C7 C 0.60756(16) 0.48035(19) 0.3333(2) 0.038(4) Uani 0.5 1 d G U P B -1
C8 C 0.56359(17) 0.49707(18) 0.3802(2) 0.034(4) Uani 0.5 1 d G U P B -1
C9 C 0.51744(19) 0.54275(15) 0.3537(2) 0.034(4) Uani 0.5 1 d G U P B -1
C10 C 0.46723(18) 0.51352(17) 0.3850(2) 0.039(3) Uani 0.5 1 d G U P B -1
C11 C 0.41887(18) 0.51150(17) 0.3427(2) 0.032(3) Uani 0.5 1 d G U P B -1
C12 C 0.41956(18) 0.53996(15) 0.2667(2) 0.030(3) Uani 0.5 1 d G U P B -1
C13 C 0.38364(16) 0.49187(19) 0.2226(2) 0.035(4) Uani 0.5 1 d G U P B -1
C14 C 0.39795(16) 0.47418(19) 0.1493(2) 0.035(4) Uani 0.5 1 d G U P B -1
C15 C 0.44842(17) 0.50377(18) 0.1175(2) 0.033(4) Uani 0.5 1 d G U P B -1
C16 C 0.47255(16) 0.4457(2) 0.07009(18) 0.030(3) Uani 0.5 1 d G U P B -1
C17 C 0.52931(16) 0.4363(2) 0.06688(18) 0.027(3) Uani 0.5 1 d G U P B -1
C18 C 0.56492(17) 0.48433(19) 0.1108(2) 0.028(2) Uani 0.5 1 d G U P B -1
C19 C 0.61094(15) 0.4380(2) 0.1381(2) 0.023(3) Uani 0.5 1 d G U P B -1
C20 C 0.63184(15) 0.4501(2) 0.2096(2) 0.032(3) Uani 0.5 1 d G U P B -1
C21 C 0.64629(13) 0.3864(2) 0.2565(2) 0.035(4) Uani 0.5 1 d G U P B -1
C22 C 0.63116(14) 0.4050(2) 0.3327(2) 0.034(3) Uani 0.5 1 d G U P B -1
C23 C 0.60954(15) 0.3494(2) 0.37948(19) 0.031(3) Uani 0.5 1 d G U P B -1
C24 C 0.56378(16) 0.3670(2) 0.42834(17) 0.031(4) Uani 0.5 1 d G U P B -1
C25 C 0.54086(17) 0.4396(2) 0.42910(18) 0.034(4) Uani 0.5 1 d G U P B -1
C26 C 0.48146(17) 0.4489(2) 0.43238(19) 0.030(3) Uani 0.5 1 d G U P B -1
C27 C 0.44723(16) 0.3860(2) 0.43486(17) 0.028(3) Uani 0.5 1 d G U P B -1
C28 C 0.39642(15) 0.3844(2) 0.39023(19) 0.033(4) Uani 0.5 1 d G U P B -1
C29 C 0.38288(15) 0.4460(2) 0.3454(2) 0.036(4) Uani 0.5 1 d G U P B -1
C30 C 0.36088(15) 0.4340(2) 0.2711(2) 0.036(4) Uani 0.5 1 d G U P B -1
C31 C 0.35380(13) 0.3606(2) 0.2441(2) 0.033(4) Uani 0.5 1 d G U P B -1
C32 C 0.36853(14) 0.3420(2) 0.1684(2) 0.035(3) Uani 0.5 1 d G U P B -1
C33 C 0.39041(15) 0.3977(2) 0.12158(19) 0.028(2) Uani 0.5 1 d G U P B -1
C34 C 0.43624(15) 0.3800(2) 0.07303(17) 0.031(4) Uani 0.5 1 d G U P B -1
C35 C 0.45925(16) 0.3076(2) 0.07228(17) 0.033(3) Uani 0.5 1 d G U P B -1
C36 C 0.51817(16) 0.2981(2) 0.06892(17) 0.026(3) Uani 0.5 1 d G U P B -1
C37 C 0.55284(15) 0.3608(2) 0.06645(17) 0.028(3) Uani 0.5 1 d G U P B -1
C38 C 0.60323(15) 0.3622(2) 0.11039(18) 0.028(3) Uani 0.5 1 d G U P B -1
C39 C 0.61709(14) 0.3011(2) 0.15524(19) 0.037(4) Uani 0.5 1 d G U P B -1
C40 C 0.63870(14) 0.3128(2) 0.2302(2) 0.031(3) Uani 0.5 1 d G U P B -1
C41 C 0.61635(15) 0.25515(19) 0.2782(2) 0.027(3) Uani 0.5 1 d G U P B -1
C42 C 0.60181(15) 0.27297(19) 0.3517(2) 0.032(3) Uani 0.5 1 d G U P B -1
C43 C 0.55127(16) 0.24349(18) 0.3832(2) 0.023(3) Uani 0.5 1 d G U P B -1
C44 C 0.52733(16) 0.3016(2) 0.43100(17) 0.027(3) Uani 0.5 1 d G U P B -1
C45 C 0.47056(16) 0.3110(2) 0.43419(17) 0.027(3) Uani 0.5 1 d G U P B -1
C46 C 0.43468(16) 0.26278(19) 0.38982(19) 0.027(2) Uani 0.5 1 d G U P B -1
C47 C 0.38899(15) 0.3084(2) 0.36290(19) 0.026(3) Uani 0.5 1 d G U P B -1
C48 C 0.36787(14) 0.2968(2) 0.2917(2) 0.029(3) Uani 0.5 1 d G U P B -1
C49 C 0.39184(16) 0.23879(18) 0.2440(2) 0.023(3) Uani 0.5 1 d G U P B -1
C50 C 0.39230(15) 0.26666(19) 0.1679(2) 0.036(4) Uani 0.5 1 d G U P B -1
C51 C 0.43633(16) 0.25017(18) 0.1211(2) 0.036(4) Uani 0.5 1 d G U P B -1
C52 C 0.48220(17) 0.20397(15) 0.1475(2) 0.024(3) Uani 0.5 1 d G U P B -1
C53 C 0.53264(17) 0.23351(17) 0.1158(2) 0.033(3) Uani 0.5 1 d G U P B -1
C54 C 0.58079(16) 0.23545(17) 0.1582(2) 0.031(3) Uani 0.5 1 d G U P B -1
C55 C 0.58028(17) 0.20715(15) 0.2341(2) 0.028(3) Uani 0.5 1 d G U P B -1
C56 C 0.53180(18) 0.17911(12) 0.2648(2) 0.027(3) Uani 0.5 1 d G U P B -1
C57 C 0.51642(18) 0.19728(14) 0.3410(2) 0.035(4) Uani 0.5 1 d G U P B -1
C58 C 0.45754(17) 0.20713(15) 0.3445(2) 0.028(2) Uani 0.5 1 d G U P B -1
C59 C 0.43537(17) 0.19455(14) 0.2696(2) 0.025(3) Uani 0.5 1 d G U P B -1
C60 C 0.48111(18) 0.17693(12) 0.2209(2) 0.026(3) Uani 0.5 1 d G U P B -1

loop_
_atom_site_aniso_label
_atom_site_aniso_U_11
_atom_site_aniso_U_22
_atom_site_aniso_U_33
_atom_site_aniso_U_23
_atom_site_aniso_U_13
_atom_site_aniso_U_12
C61 0.032(3) 0.030(3) 0.009(2) 0.000(2) 0.0035(19) 0.004(2)
C62 0.043(3) 0.038(3) 0.007(2) -0.001(2) -0.003(2) 0.002(3)
C63 0.043(4) 0.042(3) 0.014(3) 0.005(2) 0.004(2) 0.002(3)
C64 0.038(4) 0.041(3) 0.029(3) 0.006(3) 0.012(3) 0.000(3)
C65 0.034(3) 0.037(3) 0.020(3) 0.000(2) 0.001(2) -0.001(2)
C66 0.027(3) 0.031(3) 0.020(3) -0.001(2) -0.002(2) 0.002(2)
C67 0.022(3) 0.046(3) 0.016(3) -0.002(2) -0.0005(19) 0.003(2)
C68 0.027(3) 0.041(3) 0.018(3) -0.005(2) -0.003(2) 0.001(2)
C69 0.033(3) 0.049(4) 0.028(3) -0.014(3) -0.002(2) -0.001(3)
C70 0.045(4) 0.054(4) 0.037(4) -0.029(3) -0.002(3) 0.005(3)
C71 0.043(4) 0.043(4) 0.044(4) -0.015(3) 0.000(3) 0.008(3)
C72 0.029(3) 0.048(4) 0.026(3) -0.012(3) 0.001(2) 0.005(3)
C73 0.027(3) 0.039(3) 0.017(3) -0.003(2) -0.002(2) 0.001(2)
C74 0.024(3) 0.042(3) 0.016(2) -0.002(2) 0.000(2) 0.002(2)
C75 0.028(3) 0.040(3) 0.010(2) 0.003(2) 0.001(2) -0.002(2)
C76 0.030(3) 0.040(3) 0.012(2) -0.002(2) 0.000(2) 0.000(2)
C77 0.033(3) 0.052(4) 0.020(3) 0.010(3) -0.005(2) -0.005(3)
C78 0.045(4) 0.064(5) 0.029(3) 0.024(3) -0.008(3) -0.011(3)
C79 0.038(4) 0.053(4) 0.035(4) 0.015(3) -0.005(3) -0.009(3)
C80 0.032(3) 0.047(4) 0.019(3) 0.005(2) -0.002(2) -0.009(3)
N1 0.039(3) 0.038(3) 0.057(4) -0.005(3) -0.013(3) 0.006(2)
C81 0.061(6) 0.097(8) 0.079(7) -0.016(6) -0.007(5) -0.005(5)
C82 0.083(7) 0.076(7) 0.095(8) 0.020(6) -0.039(6) 0.001(5)
C83 0.068(6) 0.064(6) 0.113(9) -0.024(6) -0.014(6) 0.010(5)
C84 0.054(5) 0.062(5) 0.092(7) -0.003(5) -0.041(5) -0.001(4)
Cl1 0.039(4) 0.008(2) 0.0184(17) -0.0092(13) -0.0053(17) 0.0091(19)
Cl2 0.0517(13) 0.0398(13) 0.0398(12) -0.0110(9) -0.0050(10) -0.0045(9)
C01 0.032(4) 0.040(6) 0.025(4) -0.004(3) 0.001(3) -0.009(4)
C02 0.032(4) 0.043(5) 0.020(4) -0.010(3) 0.006(3) -0.012(3)
C03 0.071(7) 0.088(8) 0.008(4) -0.003(4) -0.009(4) -0.027(6)
C04 0.105(10) 0.086(9) 0.036(6) 0.028(6) -0.023(6) -0.020(8)
C05 0.111(10) 0.056(6) 0.054(7) 0.026(5) -0.040(7) -0.023(6)
C06 0.056(6) 0.057(7) 0.045(6) 0.008(5) -0.015(5) -0.018(6)
Cl2A 0.067(7) 0.017(5) 0.021(5) 0.006(4) 0.006(4) 0.014(5)
C1 0.040(8) 0.026(7) 0.029(7) -0.004(5) 0.005(6) 0.007(5)
C2 0.042(8) 0.031(7) 0.028(7) -0.006(6) 0.014(7) 0.013(6)
C3 0.046(11) 0.037(9) 0.023(7) 0.004(6) 0.014(6) 0.010(8)
C4 0.045(7) 0.044(7) 0.010(5) 0.007(5) 0.006(5) 0.000(6)
C5 0.030(7) 0.021(6) 0.039(8) 0.009(6) 0.004(6) 0.006(5)
C6 0.028(7) 0.047(8) 0.018(6) -0.010(6) 0.003(5) 0.007(6)
C7 0.039(9) 0.047(10) 0.028(7) -0.014(6) -0.012(6) 0.000(7)
C8 0.046(7) 0.049(8) 0.006(6) -0.010(6) -0.004(5) 0.006(6)
C9 0.052(11) 0.034(8) 0.016(6) -0.013(6) -0.008(6) 0.010(8)
C10 0.030(7) 0.053(8) 0.034(7) -0.016(6) 0.023(6) 0.009(6)
C11 0.036(6) 0.037(6) 0.022(6) 0.005(5) 0.018(5) 0.006(5)
C12 0.040(8) 0.030(7) 0.020(7) 0.012(5) 0.002(5) 0.006(6)
C13 0.036(7) 0.049(8) 0.021(7) 0.006(6) -0.002(6) 0.020(6)
C14 0.029(8) 0.047(10) 0.028(6) 0.016(6) -0.005(6) 0.015(7)
C15 0.050(8) 0.029(7) 0.021(8) 0.011(6) 0.002(6) 0.014(6)
C16 0.054(8) 0.031(8) 0.005(7) 0.002(6) -0.001(5) 0.009(6)
C17 0.044(6) 0.035(6) 0.003(5) 0.003(4) -0.001(4) 0.007(5)
C18 0.034(6) 0.047(6) 0.004(4) 0.005(4) 0.005(4) 0.008(5)
C19 0.018(5) 0.033(5) 0.019(4) 0.003(4) 0.011(4) 0.005(4)
C20 0.026(7) 0.047(8) 0.025(7) -0.003(6) 0.001(5) 0.012(6)
C21 0.007(6) 0.069(9) 0.030(8) 0.009(6) -0.002(5) 0.015(5)
C22 0.023(6) 0.056(8) 0.023(6) 0.003(6) -0.003(5) 0.004(6)
C23 0.023(5) 0.054(7) 0.016(5) 0.003(5) -0.009(4) 0.011(5)
C24 0.042(8) 0.045(6) 0.006(6) -0.003(5) -0.005(6) -0.004(6)
C25 0.055(7) 0.037(8) 0.009(7) -0.014(6) -0.002(5) -0.002(6)
C26 0.050(7) 0.032(6) 0.009(6) -0.009(5) 0.011(5) -0.008(6)
C27 0.037(6) 0.034(6) 0.014(5) 0.000(4) 0.005(5) 0.004(5)
C28 0.028(8) 0.041(7) 0.030(8) -0.004(5) 0.015(7) 0.011(5)
C29 0.037(8) 0.044(8) 0.028(7) 0.009(6) 0.005(6) 0.014(7)
C30 0.013(6) 0.069(9) 0.027(7) 0.011(7) 0.010(5) 0.017(6)
C31 0.010(6) 0.067(9) 0.023(7) 0.012(6) 0.004(5) 0.017(5)
C32 0.018(5) 0.069(9) 0.018(6) 0.014(6) -0.007(4) 0.010(6)
C33 0.011(5) 0.052(7) 0.021(5) 0.006(5) -0.009(4) 0.010(5)
C34 0.039(8) 0.048(6) 0.006(6) 0.003(5) -0.010(6) -0.002(6)
C35 0.049(6) 0.041(7) 0.008(5) -0.007(5) -0.009(5) 0.006(5)
C36 0.039(5) 0.035(5) 0.004(4) -0.005(4) 0.007(4) -0.001(4)
C37 0.039(7) 0.040(8) 0.004(5) 0.003(4) 0.006(5) 0.009(5)
C38 0.023(7) 0.053(8) 0.008(6) 0.001(5) 0.007(5) 0.005(5)
C39 0.037(8) 0.050(9) 0.025(7) 0.007(6) 0.004(6) 0.018(7)
C40 0.013(5) 0.057(8) 0.023(6) 0.005(6) 0.008(5) 0.014(5)
C41 0.016(5) 0.052(8) 0.013(6) -0.007(6) -0.006(5) 0.015(5)
C42 0.020(6) 0.057(9) 0.018(6) 0.009(5) -0.008(5) 0.014(6)
C43 0.049(7) 0.014(5) 0.006(6) -0.004(4) -0.003(5) 0.005(5)
C44 0.042(5) 0.034(5) 0.003(5) 0.000(4) -0.003(4) 0.002(4)
C45 0.037(4) 0.033(5) 0.010(4) 0.002(4) -0.002(3) 0.005(4)
C46 0.032(6) 0.045(6) 0.004(4) 0.004(4) 0.003(4) 0.010(5)
C47 0.015(5) 0.040(6) 0.022(5) 0.006(5) 0.011(4) 0.008(5)
C48 0.026(6) 0.048(7) 0.014(6) -0.001(6) 0.003(5) 0.011(5)
C49 0.027(6) 0.036(6) 0.007(5) 0.001(5) -0.007(5) 0.017(5)
C50 0.033(8) 0.053(9) 0.021(7) -0.009(6) -0.008(5) 0.010(7)
C51 0.027(6) 0.073(11) 0.009(7) -0.017(7) -0.007(5) 0.015(7)
C52 0.030(8) 0.039(8) 0.002(5) 0.001(5) 0.001(5) 0.003(7)
C53 0.031(6) 0.055(8) 0.012(5) -0.011(5) 0.005(5) 0.016(6)
C54 0.024(6) 0.052(7) 0.015(5) -0.001(5) 0.011(4) 0.008(5)
C55 0.041(8) 0.033(7) 0.012(6) 0.010(5) 0.000(5) 0.016(6)
C56 0.039(7) 0.031(7) 0.013(6) -0.011(5) 0.000(6) 0.015(5)
C57 0.052(11) 0.029(8) 0.026(7) 0.015(6) -0.001(7) 0.003(8)
C58 0.040(6) 0.038(5) 0.007(4) 0.009(4) -0.003(4) 0.005(5)
C59 0.025(6) 0.027(6) 0.023(7) 0.008(5) 0.010(5) 0.012(5)
C60 0.044(7) 0.025(7) 0.010(5) -0.005(5) 0.005(6) 0.006(5)

loop_
_atom_type_symbol
_atom_type_description
_atom_type_scat_dispersion_real
_atom_type_scat_dispersion_imag
_atom_type_scat_source
C C 0.0033 0.0016 'International Tables Vol C Tables 4.2.6.8 and 6.1.1.4'
H H 0.0000 0.0000 'International Tables Vol C Tables 4.2.6.8 and 6.1.1.4'
N N 0.0061 0.0033 'International Tables Vol C Tables 4.2.6.8 and 6.1.1.4'
Cl Cl 0.1930 0.2530 'International Tables Vol C Tables 4.2.6.8 and 6.1.1.4'

loop_
_geom_angle_atom_site_label_1
_geom_angle_atom_site_label_2
_geom_angle_atom_site_label_3
_geom_angle
C66 C61 C62 120.1(5)
C66 C61 C74 113.9(4)
C62 C61 C74 126.0(5)
C63 C62 C61 118.3(5)
C64 C63 C62 121.5(5)
C65 C64 C63 119.5(6)
C66 C65 C64 120.0(6)
C65 C66 C61 120.6(5)
C65 C66 C67 127.3(5)
C61 C66 C67 112.1(5)
C68 C67 C66 105.7(4)
C68 C67 C76 104.9(4)
C66 C67 C76 106.5(4)
C69 C68 C73 121.2(5)
C69 C68 C67 125.9(5)
C73 C68 C67 113.0(5)
C68 C69 C70 119.0(6)
C71 C70 C69 119.9(6)
C70 C71 C72 121.0(6)
C71 C72 C73 119.3(6)
C68 C73 C72 119.6(5)
C68 C73 C74 113.4(5)
C72 C73 C74 127.0(5)
C61 C74 C73 105.4(5)
C61 C74 C75 106.3(4)
C73 C74 C75 104.8(4)
C76 C75 C80 120.4(5)
C76 C75 C74 113.4(5)
C80 C75 C74 126.1(5)
C75 C76 C77 120.7(5)
C75 C76 C67 113.0(5)
C77 C76 C67 126.2(5)
C76 C77 C78 118.6(6)
C79 C78 C77 120.4(6)
C78 C79 C80 121.3(6)
C79 C80 C75 118.5(6)
C83 N1 C82 112.2(8)
C83 N1 C81 107.1(7)
C82 N1 C81 108.0(7)
C83 N1 C84 110.6(6)
C82 N1 C84 109.9(7)
C81 N1 C84 108.8(7)
C06 C01 C02 120.8(8)
C06 C01 Cl1B 108.3(7)
C02 C01 Cl1B 130.9(8)
C06 C01 Cl1 121.3(8)
C02 C01 Cl1 118.0(8)
Cl1B C01 Cl1 13.2(2)
C03 C02 C01 120.4(9)
C03 C02 Cl2 118.2(7)
C01 C02 Cl2 121.4(7)
C02 C03 C04 117.6(10)
C05 C04 C03 120.3(10)
C06 C05 C04 122.3(11)
C05 C06 C01 118.6(11)
Cl2D Cl1A Cl2C 140(3)
Cl2D Cl1A C01A 82(2)
Cl2C Cl1A C01A 92(2)
C02A Cl2A Cl2C 74.2(13)
Cl1A Cl2C Cl2D 14.6(12)
Cl1A Cl2C C01A 53.8(17)
Cl2D Cl2C C01A 52.5(13)
Cl1A Cl2C Cl2A 123(2)
Cl2D Cl2C Cl2A 125.3(19)
C01A Cl2C Cl2A 72.9(12)
Cl1A Cl2D C01A 75.0(19)
Cl1A Cl2D Cl2C 25(2)
C01A Cl2D Cl2C 73.5(15)
C02A C01A C06A 120.0
C02A C01A Cl1A 124.6(15)
C06A C01A Cl1A 114.3(15)
C02A C01A Cl2D 147.0(12)
C06A C01A Cl2D 93.0(12)
Cl1A C01A Cl2D 23.4(12)
C02A C01A Cl2C 93.0(16)
C06A C01A Cl2C 146.9(16)
Cl1A C01A Cl2C 34.1(17)
Cl2D C01A Cl2C 54.0(14)
C01A C02A C03A 120.0
C01A C02A Cl2A 119.9(13)
C03A C02A Cl2A 120.1(13)
C04A C03A C02A 120.0
C05A C04A C03A 120.0
C04A C05A C06A 120.0
C05A C06A C01A 120.0
C9 C1 C5 120.8
C9 C1 C2 118.5
C5 C1 C2 108.7
C12 C2 C3 120.4
C12 C2 C1 120.5
C3 C2 C1 107.3
C15 C3 C4 119.8
C15 C3 C2 119.2
C4 C3 C2 108.7
C18 C4 C3 120.1
C18 C4 C5 120.3
C3 C4 C5 107.4
C6 C5 C1 120.5
C6 C5 C4 119.5
C1 C5 C4 108.0
C5 C6 C20 120.3
C5 C6 C7 119.4
C20 C6 C7 108.4
C8 C7 C6 120.4
C8 C7 C22 120.1
C6 C7 C22 107.5
C7 C8 C25 120.4
C7 C8 C9 120.5
C25 C8 C9 107.2
C1 C9 C10 120.8
C1 C9 C8 118.5
C10 C9 C8 108.7
C11 C10 C9 120.5
C11 C10 C26 119.5
C9 C10 C26 108.0
C10 C11 C29 120.3
C10 C11 C12 119.4
C29 C11 C12 108.5
C2 C12 C11 120.4
C2 C12 C13 120.1
C11 C12 C13 107.5
C14 C13 C12 119.8
C14 C13 C30 120.0
C12 C13 C30 108.3
C13 C14 C15 120.0
C13 C14 C33 120.0
C15 C14 C33 108.0
C3 C15 C14 120.4
C3 C15 C16 119.4
C14 C15 C16 108.2
C17 C16 C15 120.4
C17 C16 C34 120.2
C15 C16 C34 107.6
C16 C17 C18 119.9
C16 C17 C37 119.9
C18 C17 C37 108.2
C4 C18 C17 120.4
C4 C18 C19 119.8
C17 C18 C19 107.7
C20 C19 C38 120.4
C20 C19 C18 119.7
C38 C19 C18 107.9
C19 C20 C21 120.0
C19 C20 C6 120.4
C21 C20 C6 107.8
C40 C21 C20 119.9
C40 C21 C22 119.7
C20 C21 C22 107.9
C23 C22 C7 119.8
C23 C22 C21 120.0
C7 C22 C21 108.3
C22 C23 C24 120.0
C22 C23 C42 120.0
C24 C23 C42 108.0
C25 C24 C23 120.4
C25 C24 C44 119.4
C23 C24 C44 108.2
C24 C25 C26 119.9
C24 C25 C8 119.2
C26 C25 C8 108.7
C27 C26 C25 120.1
C27 C26 C10 120.3
C25 C26 C10 107.4
C26 C27 C45 120.4
C26 C27 C28 119.8
C45 C27 C28 107.8
C29 C28 C47 120.4
C29 C28 C27 119.7
C47 C28 C27 107.9
C28 C29 C30 120.0
C28 C29 C11 120.3
C30 C29 C11 107.8
C31 C30 C29 120.0
C31 C30 C13 119.7
C29 C30 C13 107.9
C30 C31 C32 120.6
C30 C31 C48 119.4
C32 C31 C48 108.4
C33 C32 C31 119.8
C33 C32 C50 119.6
C31 C32 C50 108.3
C32 C33 C34 119.9
C32 C33 C14 120.0
C34 C33 C14 108.2
C35 C34 C33 120.7
C35 C34 C16 119.5
C33 C34 C16 108.1
C34 C35 C36 120.2
C34 C35 C51 119.0
C36 C35 C51 108.8
C37 C36 C35 120.3
C37 C36 C53 119.9
C35 C36 C53 107.8
C36 C37 C38 120.1
C36 C37 C17 119.9
C38 C37 C17 108.0
C39 C38 C19 119.7
C39 C38 C37 120.2
C19 C38 C37 108.1
C38 C39 C40 120.6
C38 C39 C54 119.8
C40 C39 C54 107.2
C21 C40 C41 120.6
C21 C40 C39 119.4
C41 C40 C39 108.4
C42 C41 C40 119.8
C42 C41 C55 119.6
C40 C41 C55 108.3
C41 C42 C43 119.9
C41 C42 C23 120.0
C43 C42 C23 108.2
C57 C43 C42 120.7
C57 C43 C44 119.5
C42 C43 C44 108.1
C45 C44 C24 120.4
C45 C44 C43 120.1
C24 C44 C43 107.6
C44 C45 C27 119.9
C44 C45 C46 119.9
C27 C45 C46 108.2
C58 C46 C47 120.1
C58 C46 C45 119.9
C47 C46 C45 108.0
C48 C47 C28 119.7
C48 C47 C46 120.2
C28 C47 C46 108.1
C47 C48 C31 120.6
C47 C48 C49 119.8
C31 C48 C49 107.2
C59 C49 C50 119.8
C59 C49 C48 120.3
C50 C49 C48 108.4
C51 C50 C49 120.2
C51 C50 C32 120.1
C49 C50 C32 107.7
C50 C51 C35 120.7
C50 C51 C52 120.4
C35 C51 C52 107.4
C60 C52 C53 120.6
C60 C52 C51 118.9
C53 C52 C51 108.2
C54 C53 C52 120.1
C54 C53 C36 119.7
C52 C53 C36 107.9
C53 C54 C55 119.8
C53 C54 C39 120.3
C55 C54 C39 108.4
C56 C55 C54 120.2
C56 C55 C41 120.1
C54 C55 C41 107.7
C55 C56 C57 120.7
C55 C56 C60 120.4
C57 C56 C60 107.4
C43 C57 C58 120.2
C43 C57 C56 119.0
C58 C57 C56 108.8
C46 C58 C57 120.3
C46 C58 C59 119.9
C57 C58 C59 107.8
C49 C59 C60 120.1
C49 C59 C58 119.7
C60 C59 C58 107.9
C52 C60 C59 120.6
C52 C60 C56 118.8
C59 C60 C56 108.2

loop_
_geom_bond_atom_site_label_1
_geom_bond_atom_site_label_2
_geom_bond_distance
C61 C66 1.402(8)
C61 C62 1.411(7)
C61 C74 1.509(7)
C62 C63 1.400(8)
C63 C64 1.398(9)
C64 C65 1.396(8)
C65 C66 1.389(8)
C66 C67 1.525(7)
C67 C68 1.520(8)
C67 C76 1.527(8)
C68 C69 1.380(8)
C68 C73 1.388(8)
C69 C70 1.397(9)
C70 C71 1.381(9)
C71 C72 1.382(9)
C72 C73 1.393(8)
C73 C74 1.521(8)
C74 C75 1.521(8)
C75 C76 1.385(8)
C75 C80 1.404(8)
C76 C77 1.391(8)
C77 C78 1.399(9)
C78 C79 1.379(9)
C79 C80 1.382(9)
N1 C83 1.452(10)
N1 C82 1.472(10)
N1 C81 1.489(12)
N1 C84 1.507(9)
Cl1 C01 1.774(9)
Cl1B C01 1.680(10)
Cl2 C02 1.740(9)
C01 C06 1.394(16)
C01 C02 1.395(11)
C02 C03 1.381(11)
C03 C04 1.422(18)
C04 C05 1.367(17)
C05 C06 1.348(13)
Cl1A Cl2D 0.70(4)
Cl1A Cl2C 1.18(6)
Cl1A C01A 1.70(2)
Cl2A C02A 1.738(18)
Cl2A Cl2C 2.44(4)
Cl2C Cl2D 1.78(5)
Cl2C C01A 2.10(4)
Cl2D C01A 1.74(3)
C01A C02A 1.3900
C01A C06A 1.3900
C02A C03A 1.3900
C03A C04A 1.3900
C04A C05A 1.3900
C05A C06A 1.3900
C1 C9 1.4102
C1 C5 1.4345
C1 C2 1.4582
C2 C12 1.3882
C2 C3 1.4518
C3 C15 1.4007
C3 C4 1.4469
C4 C18 1.3892
C4 C5 1.4671
C5 C6 1.3939
C6 C20 1.4513
C6 C7 1.4518
C7 C8 1.3881
C7 C22 1.4523
C8 C25 1.4517
C8 C9 1.4582
C9 C10 1.4342
C10 C11 1.3943
C10 C26 1.4670
C11 C29 1.4512
C11 C12 1.4518
C12 C13 1.4521
C13 C14 1.3945
C13 C30 1.4532
C14 C15 1.4452
C14 C33 1.4554
C15 C16 1.4566
C16 C17 1.3840
C16 C34 1.4594
C17 C18 1.4441
C17 C37 1.4539
C18 C19 1.4667
C19 C20 1.3948
C19 C38 1.4440
C20 C21 1.4508
C21 C40 1.3978
C21 C22 1.4532
C22 C23 1.3944
C23 C24 1.4453
C23 C42 1.4554
C24 C25 1.4007
C24 C44 1.4566
C25 C26 1.4469
C26 C27 1.3893
C27 C45 1.4441
C27 C28 1.4666
C28 C29 1.3945
C28 C47 1.4445
C29 C30 1.4508
C30 C31 1.3977
C31 C32 1.4415
C31 C48 1.4567
C32 C33 1.3999
C32 C50 1.4528
C33 C34 1.4437
C34 C35 1.3977
C35 C36 1.4361
C35 C51 1.4522
C36 C37 1.3927
C36 C53 1.4625
C37 C38 1.4511
C38 C39 1.3902
C39 C40 1.4568
C39 C54 1.4578
C40 C41 1.4415
C41 C42 1.3998
C41 C55 1.4527
C42 C43 1.4438
C43 C57 1.3975
C43 C44 1.4597
C44 C45 1.3839
C45 C46 1.4541
C46 C58 1.3924
C46 C47 1.4512
C47 C48 1.3903
C48 C49 1.4575
C49 C59 1.3907
C49 C50 1.4503
C50 C51 1.3866
C51 C52 1.4573
C52 C60 1.4003
C52 C53 1.4435
C53 C54 1.3907
C54 C55 1.4503
C55 C56 1.3868
C56 C57 1.4524
C56 C60 1.4573
C57 C58 1.4360
C58 C59 1.4626
C59 C60 1.4437
